data_7122816
loop_
_publ_author_name
'Mutailipu, Miriding'
'Zhang, Min'
'Li, Hao'
'Fan, Xiao'
'Yang, Zhihua'
'Jin, Shifeng'
'Wang, Gang'
'Pan, Shilie'

_publ_section_title
;
 Li<sub>4</sub>Na<sub>2</sub>CsB<sub>7</sub>O<sub>14</sub>: a new
 edge-sharing [BO<sub>4</sub>]<sup>5-</sup> tetrahedra containing borate
 with high anisotropic thermal expansion.
;
_journal_name_full 'Chemical communications (Cambridge, England)'
_journal_paper_doi 10.1039/c8cc09422e
_journal_year 2019
_chemical_formula_sum 'B14 Cs2 Li8 Na4 O28'
_chemical_formula_weight 1012.64
_chemical_name_systematic
; 
 ? 
;
_space_group_IT_number 2
_symmetry_cell_setting triclinic
_symmetry_space_group_name_Hall '-P 1'
_symmetry_space_group_name_H-M 'P -1'
_atom_sites_solution_hydrogens none
_atom_sites_solution_primary direct
_atom_sites_solution_secondary difmap
_audit_creation_method SHELXL-97
_audit_update_record
;
2018-08-18 deposited with the CCDC.
2018-12-26 downloaded from the CCDC.
;
_cell_angle_alpha 95.774(3)
_cell_angle_beta 105.704(2)
_cell_angle_gamma 97.395(3)
_cell_formula_units_Z 1
_cell_length_a 6.9395(17)
_cell_length_b 8.842(2)
_cell_length_c 10.522(3)
_cell_measurement_reflns_used 2006
_cell_measurement_temperature 296(2)
_cell_measurement_theta_max 27.53
_cell_measurement_theta_min 2.35
_cell_volume 610.1(3)
_computing_cell_refinement 'Bruker SMART'
_computing_data_collection 'Bruker SMART'
_computing_data_reduction 'Bruker SAINT'
_computing_molecular_graphics 'Bruker SHELXTL'
_computing_publication_material 'Bruker SHELXTL'
_computing_structure_refinement 'Bruker SHELXTL'
_computing_structure_solution 'Bruker SHELXTL'
_diffrn_ambient_temperature 296(2)
_diffrn_measured_fraction_theta_full 0.980
_diffrn_measured_fraction_theta_max 0.980
_diffrn_measurement_device_type 'CCD area detector'
_diffrn_measurement_method 'phi and omega scans'
_diffrn_radiation_monochromator graphite
_diffrn_radiation_source 'fine-focus sealed tube'
_diffrn_radiation_type MoK\a
_diffrn_radiation_wavelength 0.71073
_diffrn_reflns_av_R_equivalents 0.0167
_diffrn_reflns_av_sigmaI/netI 0.0352
_diffrn_reflns_limit_h_max 8
_diffrn_reflns_limit_h_min -9
_diffrn_reflns_limit_k_max 11
_diffrn_reflns_limit_k_min -8
_diffrn_reflns_limit_l_max 13
_diffrn_reflns_limit_l_min -13
_diffrn_reflns_number 3767
_diffrn_reflns_theta_full 27.53
_diffrn_reflns_theta_max 27.53
_diffrn_reflns_theta_min 2.35
_exptl_absorpt_coefficient_mu 3.187
_exptl_absorpt_correction_T_max 0.7846
_exptl_absorpt_correction_T_min 0.7206
_exptl_absorpt_correction_type numerical
_exptl_absorpt_process_details face-indexed
_exptl_crystal_colour colourless
_exptl_crystal_density_diffrn 2.756
_exptl_crystal_density_method 'not measured'
_exptl_crystal_description block
_exptl_crystal_F_000 472
_exptl_crystal_size_max 0.11
_exptl_crystal_size_mid 0.10
_exptl_crystal_size_min 0.08
_refine_diff_density_max 1.642
_refine_diff_density_min -1.405
_refine_diff_density_rms 0.131
_refine_ls_extinction_method none
_refine_ls_goodness_of_fit_ref 1.026
_refine_ls_hydrogen_treatment none
_refine_ls_matrix_type full
_refine_ls_number_parameters 253
_refine_ls_number_reflns 2708
_refine_ls_number_restraints 0
_refine_ls_restrained_S_all 1.026
_refine_ls_R_factor_all 0.0375
_refine_ls_R_factor_gt 0.0332
_refine_ls_shift/su_max 0.001
_refine_ls_shift/su_mean 0.000
_refine_ls_structure_factor_coef Fsqd
_refine_ls_weighting_details 'calc w=1/[\s^2^(Fo^2^)+(0.0355P)^2^+1.6760P] where P=(Fo^2^+2Fc^2^)/3'
_refine_ls_weighting_scheme calc
_refine_ls_wR_factor_gt 0.0770
_refine_ls_wR_factor_ref 0.0795
_reflns_number_gt 2444
_reflns_number_total 2708
_reflns_threshold_expression >2sigma(I)
_cod_data_source_file c8cc09422e2.cif
_cod_data_source_block 888
_cod_depositor_comments
;
The following automatic conversions were performed:

'_symmetry_cell_setting' value 'Triclinic' changed to 'triclinic'
according to
/home/data/users/saulius/crontab/automatic-downloads/rss-feeds/RSC/lib/dictionaries/cif_core.dic
dictionary named 'cif_core.dic' version 2.4.2 from 2011-04-26.

Automatic conversion script
Id: cif_fix_values 4973 2017-02-22 13:04:09Z antanas 

2024-03-12
Z value and formula fixed to values more according to usual
chemical conventions.                 miguel
;
_cod_original_formula_sum 'B7 Cs Li4 Na2 O14'
_cod_original_formula_weight 506.32
_cod_original_formula_units_Z 2
_cod_original_sg_symbol_H-M 'P-1   '
_cod_database_code 7122816

loop_
_symmetry_equiv_pos_as_xyz
'x, y, z'
'-x, -y, -z'

loop_
_atom_site_label
_atom_site_type_symbol
_atom_site_fract_x
_atom_site_fract_y
_atom_site_fract_z
_atom_site_U_iso_or_equiv
_atom_site_adp_type
_atom_site_occupancy
_atom_site_symmetry_multiplicity
_atom_site_calc_flag
Cs1 Cs 0.94410(4) 0.94848(3) 0.22224(3) 0.03029(10) Uani 1 1 d
Na1 Na 0.8190(2) 0.41780(18) 0.18410(15) 0.0188(3) Uani 1 1 d
Na2 Na 0.5674(2) 0.58718(18) 0.33475(15) 0.0203(3) Uani 1 1 d
Li1 Li -0.3745(11) 0.1558(9) -0.0521(8) 0.0309(17) Uani 1 1 d
Li2 Li 0.2340(12) 0.6089(10) 0.1257(7) 0.0317(18) Uani 1 1 d
Li3 Li 0.4349(10) 0.1437(8) 0.5322(6) 0.0175(13) Uani 1 1 d
Li4 Li 0.2567(10) 0.3245(7) 0.3142(6) 0.0166(12) Uani 1 1 d
B1 B 0.4113(6) 0.4019(4) 0.0054(4) 0.0094(7) Uani 1 1 d
B2 B 0.8310(6) 0.3894(5) 0.6169(4) 0.0106(7) Uani 1 1 d
B3 B 1.0315(6) 0.2773(5) 0.4794(4) 0.0113(7) Uani 1 1 d
B4 B 0.0835(6) 0.2849(5) 0.0383(4) 0.0119(7) Uani 1 1 d
B5 B 0.4924(6) -0.0189(5) 0.2742(4) 0.0127(7) Uani 1 1 d
B6 B 0.6531(6) 0.2436(5) 0.3884(4) 0.0112(7) Uani 1 1 d
B7 B 0.4177(5) 0.2044(4) 0.1523(4) 0.0097(7) Uani 1 1 d
O1 O 0.4580(4) 0.0458(3) 0.1566(2) 0.0129(5) Uani 1 1 d
O2 O 0.4610(4) -0.1698(3) 0.2712(3) 0.0189(6) Uani 1 1 d
O3 O -0.1161(4) 0.2642(3) 0.0041(3) 0.0157(5) Uani 1 1 d
O4 O 1.0157(4) 0.3481(3) 0.6033(2) 0.0165(5) Uani 1 1 d
O5 O 0.5672(4) 0.0809(3) 0.3948(2) 0.0133(5) Uani 1 1 d
O6 O 0.4793(3) 0.2607(3) 0.0427(2) 0.0087(4) Uani 1 1 d
O7 O 1.2080(4) 0.2460(3) 0.4689(2) 0.0149(5) Uani 1 1 d
O8 O 0.4838(4) 0.4562(3) -0.1044(2) 0.0115(5) Uani 1 1 d
O9 O 0.1957(3) 0.2038(3) 0.1313(2) 0.0126(5) Uani 1 1 d
O10 O 0.8274(4) 0.4808(3) 0.7244(2) 0.0123(5) Uani 1 1 d
O11 O 0.8581(3) 0.2478(3) 0.3728(2) 0.0136(5) Uani 1 1 d
O12 O 0.1901(4) 0.3881(3) -0.0200(2) 0.0143(5) Uani 1 1 d
O13 O 0.6577(3) 0.3358(3) 0.5136(2) 0.0135(5) Uani 1 1 d
O14 O 0.5225(3) 0.3029(3) 0.2804(2) 0.0103(5) Uani 1 1 d

loop_
_atom_site_aniso_label
_atom_site_aniso_U_11
_atom_site_aniso_U_22
_atom_site_aniso_U_33
_atom_site_aniso_U_23
_atom_site_aniso_U_13
_atom_site_aniso_U_12
Cs1 0.03386(17) 0.02208(16) 0.03719(18) -0.00481(11) 0.02001(12) -0.00147(11)
Na1 0.0150(7) 0.0238(8) 0.0164(7) 0.0007(6) 0.0027(5) 0.0045(6)
Na2 0.0224(8) 0.0199(8) 0.0160(7) -0.0028(6) 0.0032(6) 0.0028(6)
Li1 0.019(3) 0.028(4) 0.041(4) -0.020(3) 0.012(3) -0.003(3)
Li2 0.039(4) 0.050(5) 0.023(4) 0.025(4) 0.019(3) 0.032(4)
Li3 0.023(3) 0.023(3) 0.011(3) 0.005(2) 0.008(2) 0.007(3)
Li4 0.023(3) 0.013(3) 0.018(3) 0.004(2) 0.012(2) 0.005(2)
B1 0.0123(17) 0.0076(17) 0.0082(17) 0.0010(13) 0.0035(13) -0.0002(13)
B2 0.0124(17) 0.0103(18) 0.0112(18) 0.0039(14) 0.0052(13) 0.0036(14)
B3 0.0113(17) 0.0134(19) 0.0100(17) 0.0045(14) 0.0031(13) 0.0032(14)
B4 0.0120(17) 0.0112(19) 0.0119(18) -0.0029(14) 0.0048(14) 0.0011(14)
B5 0.0131(17) 0.015(2) 0.0109(18) 0.0028(15) 0.0039(14) 0.0045(15)
B6 0.0115(17) 0.0128(19) 0.0088(18) 0.0000(14) 0.0019(13) 0.0029(14)
B7 0.0096(16) 0.0114(19) 0.0085(17) 0.0016(14) 0.0036(13) 0.0005(14)
O1 0.0225(13) 0.0089(12) 0.0072(11) 0.0011(9) 0.0030(9) 0.0053(10)
O2 0.0307(15) 0.0118(13) 0.0125(12) 0.0019(10) 0.0038(10) 0.0022(11)
O3 0.0097(11) 0.0189(14) 0.0173(13) 0.0008(10) 0.0026(9) 0.0029(10)
O4 0.0118(12) 0.0256(15) 0.0102(12) -0.0030(10) 0.0019(9) 0.0040(10)
O5 0.0166(12) 0.0139(13) 0.0081(11) 0.0019(9) 0.0024(9) 0.0002(10)
O6 0.0113(11) 0.0074(11) 0.0088(11) 0.0025(9) 0.0045(8) 0.0024(9)
O7 0.0127(12) 0.0203(14) 0.0137(12) 0.0049(10) 0.0047(9) 0.0064(10)
O8 0.0167(12) 0.0077(12) 0.0095(11) 0.0018(9) 0.0042(9) -0.0013(9)
O9 0.0097(11) 0.0172(13) 0.0111(12) 0.0035(10) 0.0034(9) 0.0006(9)
O10 0.0158(12) 0.0120(12) 0.0096(12) 0.0012(9) 0.0038(9) 0.0041(9)
O11 0.0092(11) 0.0215(14) 0.0105(12) 0.0009(10) 0.0034(9) 0.0037(10)
O12 0.0108(11) 0.0156(13) 0.0172(13) 0.0071(10) 0.0026(9) 0.0040(10)
O13 0.0102(11) 0.0198(14) 0.0095(12) -0.0019(10) 0.0021(9) 0.0032(10)
O14 0.0115(11) 0.0096(12) 0.0078(11) -0.0007(9) -0.0003(8) 0.0022(9)

loop_
_atom_type_symbol
_atom_type_description
_atom_type_scat_dispersion_real
_atom_type_scat_dispersion_imag
_atom_type_scat_source
Li Li -0.0003 0.0001 'International Tables Vol C Tables 4.2.6.8 and 6.1.1.4'
B B 0.0013 0.0007 'International Tables Vol C Tables 4.2.6.8 and 6.1.1.4'
O O 0.0106 0.0060 'International Tables Vol C Tables 4.2.6.8 and 6.1.1.4'
Na Na 0.0362 0.0249 'International Tables Vol C Tables 4.2.6.8 and 6.1.1.4'
Cs Cs -0.3680 2.1192 'International Tables Vol C Tables 4.2.6.8 and 6.1.1.4'

loop_
_geom_angle_atom_site_label_1
_geom_angle_atom_site_label_2
_geom_angle_atom_site_label_3
_geom_angle
_geom_angle_site_symmetry_1
_geom_angle_site_symmetry_3
O9 Cs1 O11 78.12(7) 1_665 1_565
O9 Cs1 B4 91.06(9) 1_665 2_665
O11 Cs1 B4 153.93(8) 1_565 2_665
O9 Cs1 O12 115.48(7) 1_665 2_665
O11 Cs1 O12 154.31(6) 1_565 2_665
B4 Cs1 O12 24.43(8) 2_665 2_665
O9 Cs1 O4 142.60(6) 1_665 2_766
O11 Cs1 O4 114.57(6) 1_565 2_766
B4 Cs1 O4 88.42(9) 2_665 2_766
O12 Cs1 O4 68.84(6) 2_665 2_766
O9 Cs1 B5 123.32(8) 1_665 1_565
O11 Cs1 B5 56.70(8) 1_565 1_565
B4 Cs1 B5 114.18(10) 2_665 1_565
O12 Cs1 B5 98.73(8) 2_665 1_565
O4 Cs1 B5 90.45(8) 2_766 1_565
O9 Cs1 O7 65.07(6) 1_665 1_565
O11 Cs1 O7 41.81(6) 1_565 1_565
B4 Cs1 O7 150.37(8) 2_665 1_565
O12 Cs1 O7 162.83(6) 2_665 1_565
O4 Cs1 O7 100.03(6) 2_766 1_565
B5 Cs1 O7 94.26(8) 1_565 1_565
O9 Cs1 O3 79.14(7) 1_665 2_665
O11 Cs1 O3 156.78(6) 1_565 2_665
B4 Cs1 O3 22.48(8) 2_665 2_665
O12 Cs1 O3 40.50(6) 2_665 2_665
O4 Cs1 O3 86.67(6) 2_766 2_665
B5 Cs1 O3 136.54(8) 1_565 2_665
O7 Cs1 O3 128.95(6) 1_565 2_665
O9 Cs1 O1 105.21(6) 1_665 1_565
O11 Cs1 O1 58.28(6) 1_565 1_565
B4 Cs1 O1 103.18(8) 2_665 1_565
O12 Cs1 O1 96.28(6) 2_665 1_565
O4 Cs1 O1 111.30(6) 2_766 1_565
B5 Cs1 O1 23.30(7) 1_565 1_565
O7 Cs1 O1 100.06(6) 1_565 1_565
O3 Cs1 O1 124.57(6) 2_665 1_565
O9 Cs1 O2 143.84(6) 1_665 1_565
O11 Cs1 O2 76.33(6) 1_565 1_565
B4 Cs1 O2 100.93(8) 2_665 1_565
O12 Cs1 O2 81.05(6) 2_665 1_565
O4 Cs1 O2 72.39(6) 2_766 1_565
B5 Cs1 O2 21.68(8) 1_565 1_565
O7 Cs1 O2 108.70(6) 1_565 1_565
O3 Cs1 O2 121.35(6) 2_665 1_565
O1 Cs1 O2 38.95(6) 1_565 1_565
O9 Cs1 O6 113.28(6) 1_665 2_665
O11 Cs1 O6 115.31(6) 1_565 2_665
B4 Cs1 O6 47.61(8) 2_665 2_665
O12 Cs1 O6 40.18(5) 2_665 2_665
O4 Cs1 O6 93.50(6) 2_766 2_665
B5 Cs1 O6 66.82(8) 1_565 2_665
O7 Cs1 O6 156.90(5) 1_565 2_665
O3 Cs1 O6 70.09(6) 2_665 2_665
O1 Cs1 O6 57.33(6) 1_565 2_665
O2 Cs1 O6 57.84(6) 1_565 2_665
O9 Cs1 Li4 33.83(11) 1_665 1_665
O11 Cs1 Li4 52.15(11) 1_565 1_665
B4 Cs1 Li4 124.08(12) 2_665 1_665
O12 Cs1 Li4 147.98(11) 2_665 1_665
O4 Cs1 Li4 126.73(11) 2_766 1_665
B5 Cs1 Li4 108.03(12) 1_565 1_665
O7 Cs1 Li4 31.59(11) 1_565 1_665
O3 Cs1 Li4 108.21(11) 2_665 1_665
O1 Cs1 Li4 101.36(11) 1_565 1_665
O2 Cs1 Li4 128.46(11) 1_565 1_665
O6 Cs1 Li4 139.77(11) 2_665 1_665
O3 Na1 O10 91.16(10) 1_655 2_766
O3 Na1 O8 111.44(10) 1_655 2_665
O10 Na1 O8 132.17(11) 2_766 2_665
O3 Na1 O12 79.91(10) 1_655 2_665
O10 Na1 O12 86.81(9) 2_766 2_665
O8 Na1 O12 58.57(8) 2_665 2_665
O3 Na1 O6 72.76(9) 1_655 .
O10 Na1 O6 163.77(11) 2_766 .
O8 Na1 O6 58.95(8) 2_665 .
O12 Na1 O6 92.36(9) 2_665 .
O3 Na1 O11 104.79(10) 1_655 .
O10 Na1 O11 87.68(9) 2_766 .
O8 Na1 O11 123.08(9) 2_665 .
O12 Na1 O11 172.83(10) 2_665 .
O6 Na1 O11 94.21(9) . .
O3 Na1 O14 118.08(10) 1_655 .
O10 Na1 O14 135.59(10) 2_766 .
O8 Na1 O14 69.96(8) 2_665 .
O12 Na1 O14 128.38(9) 2_665 .
O6 Na1 O14 55.23(8) . .
O11 Na1 O14 54.43(8) . .
O3 Na1 O4 145.01(10) 1_655 2_766
O10 Na1 O4 54.49(8) 2_766 2_766
O8 Na1 O4 91.07(9) 2_665 2_766
O12 Na1 O4 90.57(10) 2_665 2_766
O6 Na1 O4 141.74(9) . 2_766
O11 Na1 O4 82.50(9) . 2_766
O14 Na1 O4 94.27(9) . 2_766
O3 Na1 B1 86.00(10) 1_655 .
O10 Na1 B1 155.05(11) 2_766 .
O8 Na1 B1 31.15(9) 2_665 .
O12 Na1 B1 68.28(10) 2_665 .
O6 Na1 B1 29.64(9) . .
O11 Na1 B1 117.02(10) . .
O14 Na1 B1 65.68(9) . .
O4 Na1 B1 121.69(11) 2_766 .
O3 Na1 B2 117.56(11) 1_655 2_766
O10 Na1 B2 26.40(10) 2_766 2_766
O8 Na1 B2 115.89(11) 2_665 2_766
O12 Na1 B2 91.99(10) 2_665 2_766
O6 Na1 B2 169.40(11) . 2_766
O11 Na1 B2 81.06(10) . 2_766
O14 Na1 B2 114.90(10) . 2_766
O4 Na1 B2 28.52(9) 2_766 2_766
B1 Na1 B2 146.88(12) . 2_766
O3 Na1 B1 90.21(11) 1_655 2_665
O10 Na1 B1 114.91(11) 2_766 2_665
O8 Na1 B1 30.13(9) 2_665 2_665
O12 Na1 B1 30.04(9) 2_665 2_665
O6 Na1 B1 68.46(10) . 2_665
O11 Na1 B1 152.90(10) . 2_665
O14 Na1 B1 98.65(10) . 2_665
O4 Na1 B1 98.18(10) 2_766 2_665
B1 Na1 B1 40.46(14) . 2_665
B2 Na1 B1 112.17(12) 2_766 2_665
O3 Na1 B4 25.66(10) 1_655 1_655
O10 Na1 B4 65.71(10) 2_766 1_655
O8 Na1 B4 130.92(11) 2_665 1_655
O12 Na1 B4 82.46(10) 2_665 1_655
O6 Na1 B4 98.10(10) . 1_655
O11 Na1 B4 99.42(11) . 1_655
O14 Na1 B4 135.13(11) . 1_655
O4 Na1 B4 120.09(10) 2_766 1_655
B1 Na1 B4 110.39(12) . 1_655
B2 Na1 B4 92.05(11) 2_766 1_655
B1 Na1 B4 103.45(11) 2_665 1_655
O8 Na2 O7 139.43(11) 2_665 2_766
O8 Na2 O2 79.26(10) 2_665 1_565
O7 Na2 O2 83.33(10) 2_766 1_565
O8 Na2 O14 75.66(9) 2_665 .
O7 Na2 O14 128.86(10) 2_766 .
O2 Na2 O14 147.78(10) 1_565 .
O8 Na2 O10 85.11(9) 2_665 2_666
O7 Na2 O10 126.56(10) 2_766 2_666
O2 Na2 O10 78.13(9) 1_565 2_666
O14 Na2 O10 79.87(9) . 2_666
O8 Na2 O13 134.20(10) 2_665 2_666
O7 Na2 O13 73.15(9) 2_766 2_666
O2 Na2 O13 73.91(9) 1_565 2_666
O14 Na2 O13 110.55(10) . 2_666
O10 Na2 O13 53.65(8) 2_666 2_666
O8 Na2 Li3 123.82(15) 2_665 2_666
O7 Na2 Li3 44.06(15) 2_766 2_666
O2 Na2 Li3 45.45(15) 1_565 2_666
O14 Na2 Li3 158.13(16) . 2_666
O10 Na2 Li3 91.26(15) 2_666 2_666
O13 Na2 Li3 49.62(15) 2_666 2_666
O8 Na2 O4 94.74(9) 2_665 2_766
O7 Na2 O4 54.16(8) 2_766 2_766
O2 Na2 O4 103.10(10) 1_565 2_766
O14 Na2 O4 98.86(9) . 2_766
O10 Na2 O4 178.72(10) 2_666 2_766
O13 Na2 O4 126.94(9) 2_666 2_766
Li3 Na2 O4 89.88(16) 2_666 2_766
O8 Na2 Li2 49.46(16) 2_665 .
O7 Na2 Li2 137.3(2) 2_766 .
O2 Na2 Li2 55.2(2) 1_565 .
O14 Na2 Li2 92.8(2) . .
O10 Na2 Li2 42.50(16) 2_666 .
O13 Na2 Li2 84.74(16) 2_666 .
Li3 Na2 Li2 94.0(2) 2_666 .
O4 Na2 Li2 137.97(17) 2_766 .
O8 Na2 Li4 90.35(15) 2_665 .
O7 Na2 Li4 130.01(15) 2_766 .
O2 Na2 Li4 118.64(15) 1_565 .
O14 Na2 Li4 42.65(14) . .
O10 Na2 Li4 40.60(14) 2_666 .
O13 Na2 Li4 71.70(14) 2_666 .
Li3 Na2 Li4 120.95(19) 2_666 .
O4 Na2 Li4 138.16(15) 2_766 .
Li2 Na2 Li4 72.3(2) . .
O8 Na2 B3 121.55(11) 2_665 2_766
O7 Na2 B3 26.15(10) 2_766 2_766
O2 Na2 B3 97.06(11) 1_565 2_766
O14 Na2 B3 113.20(11) . 2_766
O10 Na2 B3 151.90(11) 2_666 2_766
O13 Na2 B3 98.30(11) 2_666 2_766
Li3 Na2 B3 67.30(16) 2_666 2_766
O4 Na2 B3 28.64(9) 2_766 2_766
Li2 Na2 B3 150.4(2) . 2_766
Li4 Na2 B3 136.75(15) . 2_766
O8 Na2 B2 108.06(11) 2_665 2_666
O7 Na2 B2 100.02(11) 2_766 2_666
O2 Na2 B2 70.53(10) 1_565 2_666
O14 Na2 B2 98.42(11) . 2_666
O10 Na2 B2 26.56(9) 2_666 2_666
O13 Na2 B2 27.59(9) 2_666 2_666
Li3 Na2 B2 67.59(16) 2_666 2_666
O4 Na2 B2 154.18(11) 2_766 2_666
Li2 Na2 B2 59.69(16) . 2_666
Li4 Na2 B2 55.77(15) . 2_666
B3 Na2 B2 125.70(12) 2_766 2_666
O3 Li1 O6 105.3(4) . 1_455
O3 Li1 O1 126.0(4) . 2
O6 Li1 O1 127.4(4) 1_455 2
O3 Li1 O2 101.9(4) . 2
O6 Li1 O2 114.8(4) 1_455 2
O1 Li1 O2 68.4(3) 2 2
O3 Li1 B5 118.1(4) . 2
O6 Li1 B5 128.2(4) 1_455 2
O1 Li1 B5 35.50(17) 2 2
O2 Li1 B5 32.87(16) 2 2
O3 Li1 Li2 50.8(3) . 2_565
O6 Li1 Li2 93.6(4) 1_455 2_565
O1 Li1 Li2 125.8(4) 2 2_565
O2 Li1 Li2 62.2(3) 2 2_565
B5 Li1 Li2 92.9(4) 2 2_565
O3 Li1 Na1 50.58(19) . 1_455
O6 Li1 Na1 55.6(2) 1_455 1_455
O1 Li1 Na1 161.8(4) 2 1_455
O2 Li1 Na1 128.8(3) 2 1_455
B5 Li1 Na1 161.0(4) 2 1_455
Li2 Li1 Na1 68.2(3) 2_565 1_455
O3 Li1 Li1 134.1(5) . 2_455
O6 Li1 Li1 80.3(3) 1_455 2_455
O1 Li1 Li1 57.2(2) 2 2_455
O2 Li1 Li1 117.1(4) 2 2_455
B5 Li1 Li1 88.2(3) 2 2_455
Li2 Li1 Li1 172.9(4) 2_565 2_455
Na1 Li1 Li1 110.5(3) 1_455 2_455
O3 Li1 Cs1 160.7(4) . 2_565
O6 Li1 Cs1 69.0(2) 1_455 2_565
O1 Li1 Cs1 65.6(2) 2 2_565
O2 Li1 Cs1 66.37(19) 2 2_565
B5 Li1 Cs1 60.60(18) 2 2_565
Li2 Li1 Cs1 110.3(3) 2_565 2_565
Na1 Li1 Cs1 123.9(2) 1_455 2_565
Li1 Li1 Cs1 64.3(2) 2_455 2_565
O3 Li1 Cs1 72.6(3) . 1_445
O6 Li1 Cs1 101.5(3) 1_455 1_445
O1 Li1 Cs1 85.4(3) 2 1_445
O2 Li1 Cs1 143.2(3) 2 1_445
B5 Li1 Cs1 116.9(3) 2 1_445
Li2 Li1 Cs1 123.4(3) 2_565 1_445
Na1 Li1 Cs1 76.58(17) 1_455 1_445
Li1 Li1 Cs1 61.8(3) 2_455 1_445
Cs1 Li1 Cs1 126.1(2) 2_565 1_445
O3 Li1 Cs1 58.3(2) . 2_665
O6 Li1 Cs1 162.7(3) 1_455 2_665
O1 Li1 Cs1 69.8(2) 2 2_665
O2 Li1 Cs1 67.33(19) 2 2_665
B5 Li1 Cs1 63.68(18) 2 2_665
Li2 Li1 Cs1 71.9(2) 2_565 2_665
Na1 Li1 Cs1 108.78(19) 1_455 2_665
Li1 Li1 Cs1 114.7(3) 2_455 2_665
Cs1 Li1 Cs1 124.28(19) 2_565 2_665
Cs1 Li1 Cs1 79.87(14) 1_445 2_665
O3 Li2 O10 138.1(4) 2_565 2_666
O3 Li2 O8 113.4(3) 2_565 2_665
O10 Li2 O8 108.6(3) 2_666 2_665
O3 Li2 O12 97.2(3) 2_565 .
O10 Li2 O12 99.5(4) 2_666 .
O8 Li2 O12 66.3(2) 2_665 .
O3 Li2 O2 92.3(3) 2_565 1_565
O10 Li2 O2 92.7(3) 2_666 1_565
O8 Li2 O2 82.9(3) 2_665 1_565
O12 Li2 O2 149.1(3) . 1_565
O3 Li2 Li1 47.3(3) 2_565 2_565
O10 Li2 Li1 145.3(5) 2_666 2_565
O8 Li2 Li1 80.3(3) 2_665 2_565
O12 Li2 Li1 114.4(3) . 2_565
O2 Li2 Li1 54.3(3) 1_565 2_565
O3 Li2 B1 108.1(3) 2_565 .
O10 Li2 B1 106.6(3) 2_666 .
O8 Li2 B1 33.58(15) 2_665 .
O12 Li2 B1 32.69(14) . .
O2 Li2 B1 116.4(3) 1_565 .
Li1 Li2 B1 98.7(3) 2_565 .
O3 Li2 B4 26.07(15) 2_565 2_565
O10 Li2 B4 114.7(3) 2_666 2_565
O8 Li2 B4 134.4(3) 2_665 2_565
O12 Li2 B4 92.6(3) . 2_565
O2 Li2 B4 108.0(3) 1_565 2_565
Li1 Li2 B4 72.4(3) 2_565 2_565
B1 Li2 B4 116.1(3) . 2_565
O3 Li2 Na2 145.3(4) 2_565 .
O10 Li2 Na2 64.5(2) 2_666 .
O8 Li2 Na2 54.85(17) 2_665 .
O12 Li2 Na2 104.5(3) . .
O2 Li2 Na2 55.87(19) 1_565 .
Li1 Li2 Na2 98.5(3) 2_565 .
B1 Li2 Na2 79.1(2) . .
B4 Li2 Na2 162.9(4) 2_565 .
O3 Li2 Na1 49.17(18) 2_565 2_665
O10 Li2 Na1 148.8(4) 2_666 2_665
O8 Li2 Na1 75.7(2) 2_665 2_665
O12 Li2 Na1 52.86(16) . 2_665
O2 Li2 Na1 118.4(3) 1_565 2_665
Li1 Li2 Na1 65.4(2) 2_565 2_665
B1 Li2 Na1 59.38(17) . 2_665
B4 Li2 Na1 59.92(16) 2_565 2_665
Na2 Li2 Na1 130.3(2) . 2_665
O3 Li2 Li4 158.4(4) 2_565 .
O10 Li2 Li4 30.39(18) 2_666 .
O8 Li2 Li4 82.3(2) 2_665 .
O12 Li2 Li4 74.9(2) . .
O2 Li2 Li4 104.8(3) 1_565 .
Li1 Li2 Li4 154.2(4) 2_565 .
B1 Li2 Li4 76.3(2) . .
B4 Li2 Li4 132.7(3) 2_565 .
Na2 Li2 Li4 55.74(16) . .
Na1 Li2 Li4 127.8(3) 2_665 .
O3 Li2 Na1 102.1(3) 2_565 1_455
O10 Li2 Na1 43.90(19) 2_666 1_455
O8 Li2 Na1 133.9(3) 2_665 1_455
O12 Li2 Na1 81.4(3) . 1_455
O2 Li2 Na1 125.3(3) 1_565 1_455
Li1 Li2 Na1 145.0(3) 2_565 1_455
B1 Li2 Na1 108.5(3) . 1_455
B4 Li2 Na1 76.0(2) 2_565 1_455
Na2 Li2 Na1 107.6(2) . 1_455
Na1 Li2 Na1 110.4(3) 2_665 1_455
Li4 Li2 Na1 57.25(16) . 1_455
O7 Li3 O2 113.4(3) 1_455 2_656
O7 Li3 O5 114.3(3) 1_455 .
O2 Li3 O5 129.9(3) 2_656 .
O7 Li3 O5 127.5(3) 1_455 2_656
O2 Li3 O5 69.0(2) 2_656 2_656
O5 Li3 O5 93.0(3) . 2_656
O7 Li3 O13 93.8(3) 1_455 .
O2 Li3 O13 93.6(3) 2_656 .
O5 Li3 O13 69.1(2) . .
O5 Li3 O13 138.6(3) 2_656 .
O7 Li3 B5 126.9(3) 1_455 2_656
O2 Li3 B5 33.68(16) 2_656 2_656
O5 Li3 B5 115.9(3) . 2_656
O5 Li3 B5 35.34(15) 2_656 2_656
O13 Li3 B5 119.4(3) . 2_656
O7 Li3 B6 98.8(3) 1_455 .
O2 Li3 B6 121.8(3) 2_656 .
O5 Li3 B6 35.88(15) . .
O5 Li3 B6 125.2(3) 2_656 .
O13 Li3 B6 34.95(14) . .
B5 Li3 B6 132.6(3) 2_656 .
O7 Li3 Na2 62.2(2) 1_455 2_666
O2 Li3 Na2 62.4(2) 2_656 2_666
O5 Li3 Na2 133.0(3) . 2_666
O5 Li3 Na2 127.6(3) 2_656 2_666
O13 Li3 Na2 64.64(19) . 2_666
B5 Li3 Na2 94.1(2) 2_656 2_666
B6 Li3 Na2 97.2(2) . 2_666
O7 Li3 Li3 138.4(4) 1_455 2_656
O2 Li3 Li3 99.6(3) 2_656 2_656
O5 Li3 Li3 49.6(2) . 2_656
O5 Li3 Li3 43.36(18) 2_656 2_656
O13 Li3 Li3 109.1(3) . 2_656
B5 Li3 Li3 71.2(3) 2_656 2_656
B6 Li3 Li3 83.3(3) . 2_656
Na2 Li3 Li3 159.2(4) 2_666 2_656
O7 Li3 Li4 38.56(18) 1_455 .
O2 Li3 Li4 139.4(3) 2_656 .
O5 Li3 Li4 78.3(2) . .
O5 Li3 Li4 147.2(3) 2_656 .
O13 Li3 Li4 67.7(2) . .
B5 Li3 Li4 165.3(3) 2_656 .
B6 Li3 Li4 61.06(19) . .
Na2 Li3 Li4 77.1(2) 2_666 .
Li3 Li3 Li4 120.2(3) 2_656 .
O7 Li3 Cs1 57.38(18) 1_455 1_445
O2 Li3 Cs1 142.3(3) 2_656 1_445
O5 Li3 Cs1 78.9(2) . 1_445
O5 Li3 Cs1 88.2(2) 2_656 1_445
O13 Li3 Cs1 122.0(2) . 1_445
B5 Li3 Cs1 117.8(2) 2_656 1_445
B6 Li3 Cs1 95.83(19) . 1_445
Na2 Li3 Cs1 119.4(2) 2_666 1_445
Li3 Li3 Cs1 81.1(3) 2_656 1_445
Li4 Li3 Cs1 59.16(17) . 1_445
O7 Li3 Cs1 74.46(19) 1_455 2_666
O2 Li3 Cs1 57.45(17) 2_656 2_666
O5 Li3 Cs1 152.7(3) . 2_666
O5 Li3 Cs1 63.78(15) 2_656 2_666
O13 Li3 Cs1 137.8(3) . 2_666
B5 Li3 Cs1 52.83(15) 2_656 2_666
B6 Li3 Cs1 170.8(3) . 2_666
Na2 Li3 Cs1 74.24(14) 2_666 2_666
Li3 Li3 Cs1 105.9(3) 2_656 2_666
Li4 Li3 Cs1 112.9(2) . 2_666
Cs1 Li3 Cs1 85.87(12) 1_445 2_666
O7 Li4 O10 117.6(3) 1_455 2_666
O7 Li4 O14 117.1(3) 1_455 .
O10 Li4 O14 112.6(3) 2_666 .
O7 Li4 O9 126.1(3) 1_455 .
O10 Li4 O9 102.7(3) 2_666 .
O14 Li4 O9 72.7(2) . .
O7 Li4 B7 127.8(3) 1_455 .
O10 Li4 B7 114.6(3) 2_666 .
O14 Li4 B7 36.15(15) . .
O9 Li4 B7 36.74(15) . .
O7 Li4 B3 28.02(14) 1_455 1_455
O10 Li4 B3 94.6(3) 2_666 1_455
O14 Li4 B3 145.0(3) . 1_455
O9 Li4 B3 123.9(3) . 1_455
B7 Li4 B3 146.5(3) . 1_455
O7 Li4 B2 93.7(3) 1_455 2_666
O10 Li4 B2 26.32(14) 2_666 2_666
O14 Li4 B2 120.6(3) . 2_666
O9 Li4 B2 128.5(3) . 2_666
B7 Li4 B2 137.1(3) . 2_666
B3 Li4 B2 75.6(2) 1_455 2_666
O7 Li4 B4 139.4(3) 1_455 .
O10 Li4 B4 74.8(2) 2_666 .
O14 Li4 B4 88.0(2) . .
O9 Li4 B4 28.31(14) . .
B7 Li4 B4 56.89(17) . .
B3 Li4 B4 121.5(3) 1_455 .
B2 Li4 B4 100.3(2) 2_666 .
O7 Li4 Na2 122.3(3) 1_455 .
O10 Li4 Na2 61.55(18) 2_666 .
O14 Li4 Na2 57.24(17) . .
O9 Li4 Na2 107.6(2) . .
B7 Li4 Na2 83.01(19) . .
B3 Li4 Na2 127.4(3) 1_455 .
B2 Li4 Na2 63.32(16) 2_666 .
B4 Li4 Na2 98.0(2) . .
O7 Li4 Li3 38.24(18) 1_455 .
O10 Li4 Li3 144.9(3) 2_666 .
O14 Li4 Li3 79.1(2) . .
O9 Li4 Li3 112.4(3) . .
B7 Li4 Li3 94.4(2) . .
B3 Li4 Li3 66.22(19) 1_455 .
B2 Li4 Li3 118.9(3) 2_666 .
B4 Li4 Li3 140.1(3) . .
Na2 Li4 Li3 105.9(2) . .
O7 Li4 Na1 99.5(2) 1_455 1_455
O10 Li4 Na1 47.61(16) 2_666 1_455
O14 Li4 Na1 143.0(3) . 1_455
O9 Li4 Na1 81.7(2) . 1_455
B7 Li4 Na1 115.4(2) . 1_455
B3 Li4 Na1 71.84(17) 1_455 1_455
B2 Li4 Na1 58.33(14) 2_666 1_455
B4 Li4 Na1 58.62(15) . 1_455
Na2 Li4 Na1 108.47(19) . 1_455
Li3 Li4 Na1 136.5(2) . 1_455
O7 Li4 Li2 148.3(3) 1_455 .
O10 Li4 Li2 30.78(18) 2_666 .
O14 Li4 Li2 86.9(2) . .
O9 Li4 Li2 79.1(2) . .
B7 Li4 Li2 83.9(2) . .
B3 Li4 Li2 124.4(3) 1_455 .
B2 Li4 Li2 54.92(19) 2_666 .
B4 Li4 Li2 55.1(2) . .
Na2 Li4 Li2 51.97(18) . .
Li3 Li4 Li2 157.8(3) . .
Na1 Li4 Li2 61.89(17) 1_455 .
O6 B1 O12 110.6(3) . .
O6 B1 O8 113.0(3) . .
O12 B1 O8 113.4(3) . .
O6 B1 O8 114.4(3) . 2_665
O12 B1 O8 109.9(3) . 2_665
O8 B1 O8 94.6(2) . 2_665
O6 B1 B1 126.4(3) . 2_665
O12 B1 B1 122.9(3) . 2_665
O8 B1 B1 47.99(18) . 2_665
O8 B1 B1 46.60(18) 2_665 2_665
O6 B1 Li2 131.8(3) . .
O12 B1 Li2 57.2(3) . .
O8 B1 Li2 114.2(3) . .
O8 B1 Li2 52.7(2) 2_665 .
B1 B1 Li2 81.2(3) 2_665 .
O6 B1 Na1 61.17(16) . .
O12 B1 Na1 151.5(2) . .
O8 B1 Na1 94.14(19) . .
O8 B1 Na1 58.48(15) 2_665 .
B1 B1 Na1 70.3(2) 2_665 .
Li2 B1 Na1 106.0(2) . .
O6 B1 Na1 152.6(2) . 2_665
O12 B1 Na1 60.10(16) . 2_665
O8 B1 Na1 57.80(16) . 2_665
O8 B1 Na1 92.62(19) 2_665 2_665
B1 B1 Na1 69.25(19) 2_665 2_665
Li2 B1 Na1 67.71(16) . 2_665
Na1 B1 Na1 139.54(14) . 2_665
O6 B1 Cs1 69.48(17) . 2_665
O12 B1 Cs1 59.54(17) . 2_665
O8 B1 Cs1 93.04(19) . 2_665
O8 B1 Cs1 169.0(2) 2_665 2_665
B1 B1 Cs1 140.4(3) 2_665 2_665
Li2 B1 Cs1 116.7(2) . 2_665
Na1 B1 Cs1 128.85(12) . 2_665
Na1 B1 Cs1 84.71(9) 2_665 2_665
O10 B2 O13 121.5(3) . .
O10 B2 O4 120.8(3) . .
O13 B2 O4 117.7(3) . .
O10 B2 Li4 40.2(2) . 2_666
O13 B2 Li4 98.1(3) . 2_666
O4 B2 Li4 129.3(3) . 2_666
O10 B2 Na1 53.19(18) . 2_766
O13 B2 Na1 165.0(3) . 2_766
O4 B2 Na1 69.02(18) . 2_766
Li4 B2 Na1 68.96(17) 2_666 2_766
O10 B2 Na2 61.53(18) . 2_666
O13 B2 Na2 61.75(17) . 2_666
O4 B2 Na2 168.0(2) . 2_666
Li4 B2 Na2 60.91(15) 2_666 2_666
Na1 B2 Na2 114.71(14) 2_766 2_666
O10 B2 Cs1 100.9(2) . 2_766
O13 B2 Cs1 110.9(2) . 2_766
O4 B2 Cs1 57.99(17) . 2_766
Li4 B2 Cs1 140.86(18) 2_666 2_766
Na1 B2 Cs1 84.08(9) 2_766 2_766
Na2 B2 Cs1 110.36(11) 2_666 2_766
O7 B3 O11 122.5(3) . .
O7 B3 O4 120.1(3) . .
O11 B3 O4 117.4(3) . .
O7 B3 Li4 43.3(2) . 1_655
O11 B3 Li4 90.2(2) . 1_655
O4 B3 Li4 138.5(3) . 1_655
O7 B3 Na2 54.33(18) . 2_766
O11 B3 Na2 163.4(3) . 2_766
O4 B3 Na2 67.94(18) . 2_766
Li4 B3 Na2 77.73(17) 1_655 2_766
O7 B3 Cs1 70.9(2) . 1_545
O11 B3 Cs1 58.95(18) . 1_545
O4 B3 Cs1 152.2(2) . 1_545
Li4 B3 Cs1 68.00(17) 1_655 1_545
Na2 B3 Cs1 124.40(12) 2_766 1_545
O7 B3 Cs1 92.6(2) . 2_766
O11 B3 Cs1 118.9(2) . 2_766
O4 B3 Cs1 58.47(17) . 2_766
Li4 B3 Cs1 135.68(18) 1_655 2_766
Na2 B3 Cs1 77.52(9) 2_766 2_766
Cs1 B3 Cs1 97.65(9) 1_545 2_766
O3 B4 O12 120.3(3) . .
O3 B4 O9 122.0(3) . .
O12 B4 O9 117.6(3) . .
O3 B4 Li2 40.2(2) . 2_565
O12 B4 Li2 80.2(3) . 2_565
O9 B4 Li2 162.2(3) . 2_565
O3 B4 Li4 112.6(3) . .
O12 B4 Li4 110.7(3) . .
O9 B4 Li4 43.1(2) . .
Li2 B4 Li4 133.8(2) 2_565 .
O3 B4 Na1 52.00(18) . 1_455
O12 B4 Na1 115.9(2) . 1_455
O9 B4 Na1 102.5(2) . 1_455
Li2 B4 Na1 67.07(17) 2_565 1_455
Li4 B4 Na1 68.02(15) . 1_455
O3 B4 Cs1 88.8(2) . 2_665
O12 B4 Cs1 83.3(2) . 2_665
O9 B4 Cs1 96.8(2) . 2_665
Li2 B4 Cs1 84.6(2) 2_565 2_665
Li4 B4 Cs1 139.82(19) . 2_665
Na1 B4 Cs1 140.76(13) 1_455 2_665
O3 B4 Cs1 76.4(2) . 1_445
O12 B4 Cs1 162.2(2) . 1_445
O9 B4 Cs1 45.85(16) . 1_445
Li2 B4 Cs1 116.5(2) 2_565 1_445
Li4 B4 Cs1 63.31(15) . 1_445
Na1 B4 Cs1 78.52(9) 1_455 1_445
Cs1 B4 Cs1 91.60(10) 2_665 1_445
O2 B5 O1 120.7(3) . .
O2 B5 O5 121.5(3) . .
O1 B5 O5 117.8(3) . .
O2 B5 Li3 56.2(2) . 2_656
O1 B5 Li3 175.4(3) . 2_656
O5 B5 Li3 65.3(2) . 2_656
O2 B5 Li1 67.1(3) . 2
O1 B5 Li1 53.6(3) . 2
O5 B5 Li1 171.3(3) . 2
Li3 B5 Li1 123.2(3) 2_656 2
O2 B5 Cs1 87.8(2) . 1_545
O1 B5 Cs1 83.47(19) . 1_545
O5 B5 Cs1 97.0(2) . 1_545
Li3 B5 Cs1 92.90(19) 2_656 1_545
Li1 B5 Cs1 81.1(2) 2 1_545
O2 B5 Cs1 84.9(2) . 1_445
O1 B5 Cs1 85.75(19) . 1_445
O5 B5 Cs1 101.3(2) . 1_445
Li3 B5 Cs1 97.03(19) 2_656 1_445
Li1 B5 Cs1 80.5(2) 2 1_445
Cs1 B5 Cs1 161.57(13) 1_545 1_445
O14 B6 O13 107.9(3) . .
O14 B6 O11 111.1(3) . .
O13 B6 O11 111.4(3) . .
O14 B6 O5 110.4(3) . .
O13 B6 O5 106.8(3) . .
O11 B6 O5 109.1(3) . .
O14 B6 Li3 107.2(3) . .
O13 B6 Li3 59.5(2) . .
O11 B6 Li3 141.4(3) . .
O5 B6 Li3 50.8(2) . .
O14 B6 Na1 57.56(16) . .
O13 B6 Na1 116.9(2) . .
O11 B6 Na1 54.66(16) . .
O5 B6 Na1 136.3(2) . .
Li3 B6 Na1 163.7(2) . .
O6 B7 O1 107.9(3) . .
O6 B7 O14 112.1(3) . .
O1 B7 O14 111.2(3) . .
O6 B7 O9 110.4(3) . .
O1 B7 O9 108.8(3) . .
O14 B7 O9 106.5(3) . .
O6 B7 Li4 131.8(3) . .
O1 B7 Li4 120.2(3) . .
O14 B7 Li4 53.1(2) . .
O9 B7 Li4 53.6(2) . .
O6 B7 Na1 55.84(15) . .
O1 B7 Na1 108.6(2) . .
O14 B7 Na1 60.04(16) . .
O9 B7 Na1 142.6(2) . .
Li4 B7 Na1 106.6(2) . .
B5 O1 B7 121.6(3) . .
B5 O1 Li1 90.9(3) . 2
B7 O1 Li1 140.8(3) . 2
B5 O1 Cs1 73.23(18) . 1_545
B7 O1 Cs1 123.48(19) . 1_545
Li1 O1 Cs1 84.3(2) 2 1_545
B5 O2 Li3 90.1(3) . 2_656
B5 O2 Li1 80.0(3) . 2
Li3 O2 Li1 169.5(3) 2_656 2
B5 O2 Li2 137.2(3) . 1_545
Li3 O2 Li2 127.0(3) 2_656 1_545
Li1 O2 Li2 63.5(3) 2 1_545
B5 O2 Na2 152.6(2) . 1_545
Li3 O2 Na2 72.2(2) 2_656 1_545
Li1 O2 Na2 115.5(2) 2 1_545
Li2 O2 Na2 68.89(17) 1_545 1_545
B5 O2 Cs1 70.5(2) . 1_545
Li3 O2 Cs1 94.7(2) 2_656 1_545
Li1 O2 Cs1 78.55(19) 2 1_545
Li2 O2 Cs1 119.24(19) 1_545 1_545
Na2 O2 Cs1 89.84(9) 1_545 1_545
B5 O2 Cs1 74.8(2) . 1_445
Li3 O2 Cs1 101.6(2) 2_656 1_445
Li1 O2 Cs1 79.55(19) 2 1_445
Li2 O2 Cs1 77.13(17) 1_545 1_445
Na2 O2 Cs1 128.30(10) 1_545 1_445
Cs1 O2 Cs1 141.48(8) 1_545 1_445
B4 O3 Li1 156.9(4) . .
B4 O3 Li2 113.8(3) . 2_565
Li1 O3 Li2 81.9(4) . 2_565
B4 O3 Na1 102.3(2) . 1_455
Li1 O3 Na1 93.2(2) . 1_455
Li2 O3 Na1 93.2(3) 2_565 1_455
B4 O3 Cs1 68.7(2) . 2_665
Li1 O3 Cs1 94.7(2) . 2_665
Li2 O3 Cs1 92.4(2) 2_565 2_665
Na1 O3 Cs1 170.82(10) 1_455 2_665
B4 O3 Cs1 83.8(2) . 1_445
Li1 O3 Cs1 79.9(3) . 1_445
Li2 O3 Cs1 161.8(3) 2_565 1_445
Na1 O3 Cs1 87.35(8) 1_455 1_445
Cs1 O3 Cs1 89.54(6) 2_665 1_445
B2 O4 B3 121.8(3) . .
B2 O4 Na2 149.5(2) . 2_766
B3 O4 Na2 83.41(19) . 2_766
B2 O4 Na1 82.5(2) . 2_766
B3 O4 Na1 145.9(2) . 2_766
Na2 O4 Na1 67.78(7) 2_766 2_766
B2 O4 Cs1 100.98(19) . 2_766
B3 O4 Cs1 100.2(2) . 2_766
Na2 O4 Cs1 89.77(7) 2_766 2_766
Na1 O4 Cs1 97.56(8) 2_766 2_766
B5 O5 B6 117.1(3) . .
B5 O5 Li3 131.2(3) . .
B6 O5 Li3 93.4(3) . .
B5 O5 Li3 79.4(3) . 2_656
B6 O5 Li3 155.8(3) . 2_656
Li3 O5 Li3 87.0(3) . 2_656
B5 O5 Cs1 61.56(18) . 1_545
B6 O5 Cs1 88.00(18) . 1_545
Li3 O5 Cs1 163.0(2) . 1_545
Li3 O5 Cs1 84.94(18) 2_656 1_545
B1 O6 B7 115.4(3) . .
B1 O6 Li1 121.2(3) . 1_655
B7 O6 Li1 123.3(3) . 1_655
B1 O6 Na1 89.20(18) . .
B7 O6 Na1 96.28(19) . .
Li1 O6 Na1 87.3(2) 1_655 .
B1 O6 Cs1 88.45(18) . 2_665
B7 O6 Cs1 97.30(18) . 2_665
Li1 O6 Cs1 82.0(2) 1_655 2_665
Na1 O6 Cs1 165.88(9) . 2_665
B3 O7 Li3 147.9(3) . 1_655
B3 O7 Li4 108.7(3) . 1_655
Li3 O7 Li4 103.2(3) 1_655 1_655
B3 O7 Na2 99.5(2) . 2_766
Li3 O7 Na2 73.7(2) 1_655 2_766
Li4 O7 Na2 107.6(2) 1_655 2_766
B3 O7 Cs1 87.8(2) . 1_545
Li3 O7 Cs1 94.7(2) 1_655 1_545
Li4 O7 Cs1 79.2(2) 1_655 1_545
Na2 O7 Cs1 167.48(10) 2_766 1_545
B1 O8 B1 85.4(2) . 2_665
B1 O8 Li2 117.3(3) . 2_665
B1 O8 Li2 93.7(3) 2_665 2_665
B1 O8 Na2 143.5(2) . 2_665
B1 O8 Na2 129.56(19) 2_665 2_665
Li2 O8 Na2 75.7(2) 2_665 2_665
B1 O8 Na1 92.07(19) . 2_665
B1 O8 Na1 90.37(18) 2_665 2_665
Li2 O8 Na1 150.6(2) 2_665 2_665
Na2 O8 Na1 79.31(9) 2_665 2_665
B4 O9 B7 122.3(3) . .
B4 O9 Li4 108.6(3) . .
B7 O9 Li4 89.6(3) . .
B4 O9 Cs1 115.1(2) . 1_445
B7 O9 Cs1 119.94(19) . 1_445
Li4 O9 Cs1 88.23(19) . 1_445
B4 O9 Cs1 60.87(18) . 2_665
B7 O9 Cs1 94.38(18) . 2_665
Li4 O9 Cs1 169.2(2) . 2_665
Cs1 O9 Cs1 98.40(7) 1_445 2_665
B2 O10 Li4 113.5(3) . 2_666
B2 O10 Li2 119.9(3) . 2_666
Li4 O10 Li2 118.8(3) 2_666 2_666
B2 O10 Na1 100.4(2) . 2_766
Li4 O10 Na1 95.8(2) 2_666 2_766
Li2 O10 Na1 101.6(3) 2_666 2_766
B2 O10 Na2 91.9(2) . 2_666
Li4 O10 Na2 77.9(2) 2_666 2_666
Li2 O10 Na2 73.0(2) 2_666 2_666
Na1 O10 Na2 167.60(12) 2_766 2_666
B3 O11 B6 123.0(3) . .
B3 O11 Na1 119.8(2) . .
B6 O11 Na1 97.67(19) . .
B3 O11 Cs1 99.0(2) . 1_545
B6 O11 Cs1 116.8(2) . 1_545
Na1 O11 Cs1 99.07(8) . 1_545
B4 O12 B1 121.6(3) . .
B4 O12 Li2 100.2(3) . .
B1 O12 Li2 90.1(3) . .
B4 O12 Na1 148.4(2) . 2_665
B1 O12 Na1 89.86(18) . 2_665
Li2 O12 Na1 81.37(19) . 2_665
B4 O12 Cs1 72.24(19) . 2_665
B1 O12 Cs1 98.17(19) . 2_665
Li2 O12 Cs1 170.9(2) . 2_665
Na1 O12 Cs1 102.29(9) 2_665 2_665
B2 O13 B6 124.3(3) . .
B2 O13 Li3 120.2(3) . .
B6 O13 Li3 85.6(3) . .
B2 O13 Na2 90.7(2) . 2_666
B6 O13 Na2 143.5(2) . 2_666
Li3 O13 Na2 65.74(18) . 2_666
B6 O14 B7 121.2(3) . .
B6 O14 Li4 111.1(3) . .
B7 O14 Li4 90.7(3) . .
B6 O14 Na2 108.8(2) . .
B7 O14 Na2 128.9(2) . .
Li4 O14 Na2 80.1(2) . .
B6 O14 Na1 95.29(19) . .
B7 O14 Na1 91.30(18) . .
Li4 O14 Na1 147.5(2) . .
Na2 O14 Na1 73.53(8) . .

loop_
_geom_bond_atom_site_label_1
_geom_bond_atom_site_label_2
_geom_bond_distance
_geom_bond_site_symmetry_2
Cs1 O9 3.064(2) 1_665
Cs1 O11 3.154(3) 1_565
Cs1 B4 3.208(4) 2_665
Cs1 O12 3.345(3) 2_665
Cs1 O4 3.347(3) 2_766
Cs1 B5 3.367(4) 1_565
Cs1 O7 3.438(3) 1_565
Cs1 O3 3.442(3) 2_665
Cs1 O1 3.493(3) 1_565
Cs1 O2 3.569(3) 1_565
Cs1 O6 3.599(2) 2_665
Cs1 Li4 3.613(6) 1_665
Na1 O3 2.395(3) 1_655
Na1 O10 2.394(3) 2_766
Na1 O8 2.489(3) 2_665
Na1 O12 2.548(3) 2_665
Na1 O6 2.558(3) .
Na1 O11 2.586(3) .
Na1 O14 2.663(3) .
Na1 O4 2.770(3) 2_766
Na1 B1 2.920(4) .
Na1 B2 2.941(4) 2_766
Na1 B1 2.940(4) 2_665
Na1 B4 2.970(4) 1_655
Na2 O8 2.337(3) 2_665
Na2 O7 2.434(3) 2_766
Na2 O2 2.458(3) 1_565
Na2 O14 2.481(3) .
Na2 O10 2.614(3) 2_666
Na2 O13 2.618(3) 2_666
Na2 Li3 2.641(7) 2_666
Na2 O4 2.757(3) 2_766
Na2 Li2 2.770(7) .
Na2 Li4 2.906(7) .
Na2 B3 2.955(4) 2_766
Na2 B2 2.972(4) 2_666
Li1 O3 1.831(7) .
Li1 O6 1.868(7) 1_455
Li1 O1 1.927(8) 2
Li1 O2 2.239(9) 2
Li1 B5 2.394(8) 2
Li1 Li2 2.467(12) 2_565
Li1 Na1 3.096(7) 1_455
Li1 Li1 3.498(17) 2_455
Li1 Cs1 3.818(7) 2_565
Li1 Cs1 3.903(9) 1_445
Li1 Cs1 4.030(7) 2_665
Li2 O3 1.932(7) 2_565
Li2 O10 1.957(7) 2_666
Li2 O8 2.172(7) 2_665
Li2 O12 2.291(9) .
Li2 O2 2.439(10) 1_565
Li2 Li1 2.467(12) 2_565
Li2 B1 2.725(8) .
Li2 B4 2.741(8) 2_565
Li2 Na1 3.161(7) 2_665
Li2 Li4 3.350(9) .
Li2 Na1 3.383(8) 1_455
Li3 O7 1.913(7) 1_455
Li3 O2 1.977(7) 2_656
Li3 O5 1.982(7) .
Li3 O5 2.199(7) 2_656
Li3 O13 2.207(7) .
Li3 B5 2.379(7) 2_656
Li3 B6 2.555(7) .
Li3 Na2 2.641(7) 2_666
Li3 Li3 2.882(13) 2_656
Li3 Li4 3.009(9) .
Li3 Cs1 4.069(7) 1_445
Li3 Cs1 4.220(6) 2_666
Li4 O7 1.927(6) 1_455
Li4 O10 1.934(7) 2_666
Li4 O14 1.999(7) .
Li4 O9 2.012(7) .
Li4 B7 2.499(7) .
Li4 B3 2.662(7) 1_455
Li4 B2 2.750(7) 2_666
Li4 B4 2.791(7) .
Li4 Na1 3.226(6) 1_455
B1 O6 1.444(4) .
B1 O12 1.472(4) .
B1 O8 1.477(4) .
B1 O8 1.510(4) 2_665
B1 B1 2.026(7) 2_665
B1 Na1 2.940(4) 2_665
B1 Cs1 3.841(4) 2_665
B2 O10 1.330(5) .
B2 O13 1.377(4) .
B2 O4 1.417(4) .
B2 Li4 2.750(7) 2_666
B2 Na1 2.941(4) 2_766
B2 Na2 2.972(4) 2_666
B2 Cs1 3.875(4) 2_766
B3 O7 1.321(4) .
B3 O11 1.380(4) .
B3 O4 1.426(5) .
B3 Li4 2.662(7) 1_655
B3 Na2 2.955(4) 2_766
B3 Cs1 3.636(4) 1_545
B3 Cs1 3.864(4) 2_766
B4 O3 1.316(4) .
B4 O12 1.393(4) .
B4 O9 1.397(5) .
B4 Li2 2.741(8) 2_565
B4 Na1 2.970(4) 1_455
B4 Cs1 3.208(4) 2_665
B4 Cs1 3.868(4) 1_445
B5 O2 1.319(5) .
B5 O1 1.391(4) .
B5 O5 1.400(5) .
B5 Li3 2.379(7) 2_656
B5 Li1 2.394(8) 2
B5 Cs1 3.367(4) 1_545
B5 Cs1 3.663(4) 1_445
B6 O14 1.439(4) .
B6 O13 1.468(5) .
B6 O11 1.472(4) .
B6 O5 1.500(5) .
B7 O6 1.445(4) .
B7 O1 1.468(4) .
B7 O14 1.474(4) .
B7 O9 1.495(4) .
O1 Li1 1.927(8) 2
O1 Cs1 3.493(3) 1_545
O2 Li3 1.977(7) 2_656
O2 Li1 2.240(9) 2
O2 Li2 2.439(10) 1_545
O2 Na2 2.458(3) 1_545
O2 Cs1 3.569(3) 1_545
O2 Cs1 3.782(3) 1_445
O3 Li2 1.932(7) 2_565
O3 Na1 2.395(3) 1_455
O3 Cs1 3.442(3) 2_665
O3 Cs1 3.783(3) 1_445
O4 Na2 2.757(3) 2_766
O4 Na1 2.770(3) 2_766
O4 Cs1 3.347(3) 2_766
O5 Li3 2.199(7) 2_656
O5 Cs1 3.800(3) 1_545
O6 Li1 1.868(7) 1_655
O6 Cs1 3.599(2) 2_665
O7 Li3 1.913(7) 1_655
O7 Li4 1.927(6) 1_655
O7 Na2 2.434(3) 2_766
O7 Cs1 3.438(3) 1_545
O8 B1 1.510(4) 2_665
O8 Li2 2.172(7) 2_665
O8 Na2 2.337(3) 2_665
O8 Na1 2.489(3) 2_665
O9 Cs1 3.064(2) 1_445
O9 Cs1 3.646(3) 2_665
O10 Li4 1.934(7) 2_666
O10 Li2 1.957(7) 2_666
O10 Na1 2.394(3) 2_766
O10 Na2 2.614(3) 2_666
O11 Cs1 3.154(3) 1_545
O12 Na1 2.548(3) 2_665
O12 Cs1 3.345(3) 2_665
O13 Na2 2.618(3) 2_666
